data_4062897
_journal_name_full Organometallics
_journal_paper_doi 10.1021/om049745u
_journal_year 2004
_chemical_formula_sum 'C25 H29 N Zr'
_chemical_formula_weight 434.71
_space_group_IT_number 18
_symmetry_cell_setting orthorhombic
_symmetry_space_group_name_Hall 'P 2 2ab'
_symmetry_space_group_name_H-M 'P 21 21 2'
_cell_angle_alpha 90.00
_cell_angle_beta 90.00
_cell_angle_gamma 90.00
_cell_formula_units_Z 4
_cell_length_a 8.708(2)
_cell_length_b 27.547(6)
_cell_length_c 8.547(2)
_cell_measurement_temperature 293(2)
_cell_volume 2050.2(8)
_diffrn_ambient_temperature 293(2)
_exptl_crystal_density_diffrn 1.408
_cod_database_code 4062897

loop_
_symmetry_equiv_pos_as_xyz
'x, y, z'
'-x, -y, z'
'-x+1/2, y+1/2, -z'
'x+1/2, -y+1/2, -z'

loop_
_atom_site_label
_atom_site_type_symbol
_atom_site_fract_x
_atom_site_fract_y
_atom_site_fract_z
_atom_site_U_iso_or_equiv
_atom_site_adp_type
_atom_site_occupancy
_atom_site_symmetry_multiplicity
_atom_site_calc_flag
_atom_site_refinement_flags
_atom_site_disorder_assembly
_atom_site_disorder_group
C1 C 0.9861(5) 0.29041(11) 0.3348(4) 0.0527(10) Uani 1 1 d . B .
C2 C 0.8390(5) 0.31069(13) 0.3387(5) 0.0542(11) Uani 1 1 d . B .
C3 C 0.7983(6) 0.31670(15) 0.4970(5) 0.0652(14) Uani 1 1 d . B .
H3 H 0.7060 0.3293 0.5335 0.078 Uiso 1 1 calc R . .
C4 C 0.9197(7) 0.30058(14) 0.5899(5) 0.0728(16) Uani 1 1 d . B .
H4 H 0.9231 0.3011 0.6986 0.087 Uiso 1 1 calc R . .
C5 C 1.0347(6) 0.28366(11) 0.4914(4) 0.0647(11) Uani 1 1 d . B .
H5 H 1.1276 0.2702 0.5228 0.078 Uiso 1 1 calc R . .
C6 C 1.3042(4) 0.36734(12) 0.5568(4) 0.0517(8) Uani 1 1 d . B .
C7 C 1.2724(4) 0.41765(13) 0.5561(5) 0.0495(9) Uani 1 1 d . B .
C8 C 1.2442(4) 0.43155(16) 0.3996(5) 0.0561(12) Uani 1 1 d . B .
H8 H 1.2188 0.4626 0.3657 0.067 Uiso 1 1 calc R . .
C9 C 1.2611(4) 0.39031(16) 0.3039(4) 0.0593(11) Uani 1 1 d . B .
H9 H 1.2493 0.3894 0.1957 0.071 Uiso 1 1 calc R . .
C10 C 1.2989(5) 0.35067(16) 0.4000(5) 0.0589(11) Uani 1 1 d . B .
H10 H 1.3172 0.3191 0.3666 0.071 Uiso 1 1 calc R . .
C11 C 0.7814(5) 0.43047(15) 0.3954(7) 0.0627(14) Uani 1 1 d . . .
C12 C 0.7892(6) 0.42277(16) 0.5547(9) 0.0764(17) Uani 1 1 d . B .
C13 C 0.9257(6) 0.42100(18) 0.6501(7) 0.0730(14) Uani 1 1 d . B .
C14 C 1.0626(5) 0.27557(14) 0.1837(4) 0.0726(13) Uani 1 1 d D . .
H14A H 1.1125 0.2444 0.1976 0.087 Uiso 1 1 calc R A 1
H14B H 1.1408 0.2992 0.1565 0.087 Uiso 1 1 calc R A 1
C15A C 0.9459(6) 0.27209(18) 0.0519(6) 0.0803(14) Uiso 0.80 1 d PD B 1
H15A H 1.0002 0.2690 -0.0468 0.096 Uiso 0.80 1 calc PR B 1
H15B H 0.8850 0.2430 0.0662 0.096 Uiso 0.80 1 calc PR B 1
C16A C 0.8390(5) 0.3156(2) 0.0430(6) 0.0779(16) Uiso 0.80 1 d PD B 1
H16A H 0.7711 0.3123 -0.0464 0.093 Uiso 0.80 1 calc PR B 1
H16B H 0.8986 0.3451 0.0295 0.093 Uiso 0.80 1 calc PR B 1
C15B C 1.0024(15) 0.3025(6) 0.0411(13) 0.062(4) Uiso 0.20 1 d PD B 2
H15C H 1.0407 0.2888 -0.0559 0.074 Uiso 0.20 1 calc PR B 2
H15D H 1.0257 0.3369 0.0451 0.074 Uiso 0.20 1 calc PR B 2
C16B C 0.8322(16) 0.2925(8) 0.064(2) 0.075(7) Uiso 0.20 1 d PD B 2
H16C H 0.8210 0.2580 0.0839 0.090 Uiso 0.20 1 calc PR B 2
H16D H 0.7811 0.2993 -0.0339 0.090 Uiso 0.20 1 calc PR B 2
C17 C 0.7445(6) 0.31910(15) 0.1922(5) 0.0778(13) Uani 1 1 d D . .
H17A H 0.6977 0.3510 0.1978 0.093 Uiso 1 1 calc R B 1
H17B H 0.6625 0.2953 0.1882 0.093 Uiso 1 1 calc R B 1
C18 C 1.3453(6) 0.34016(15) 0.7031(5) 0.0728(13) Uani 1 1 d D . .
H18A H 1.4250 0.3166 0.6797 0.087 Uiso 1 1 calc R C 1
H18B H 1.2560 0.3226 0.7405 0.087 Uiso 1 1 calc R C 1
C19A C 1.4015(7) 0.37448(17) 0.8302(6) 0.0754(14) Uiso 0.80 1 d PD D 1
H19A H 1.4087 0.3572 0.9288 0.091 Uiso 0.80 1 calc PR D 1
H19B H 1.5031 0.3864 0.8035 0.091 Uiso 0.80 1 calc PR D 1
C20A C 1.2917(8) 0.41706(17) 0.8473(5) 0.0692(16) Uiso 0.80 1 d PD D 1
H20A H 1.3225 0.4367 0.9362 0.083 Uiso 0.80 1 calc PR D 1
H20B H 1.1889 0.4050 0.8673 0.083 Uiso 0.80 1 calc PR D 1
C19B C 1.317(3) 0.3703(5) 0.8493(14) 0.064(5) Uiso 0.20 1 d PD D 2
H19C H 1.2077 0.3705 0.8718 0.077 Uiso 0.20 1 calc PR D 2
H19D H 1.3687 0.3552 0.9371 0.077 Uiso 0.20 1 calc PR D 2
C20B C 1.373(3) 0.4224(6) 0.833(2) 0.078(7) Uiso 0.20 1 d PD D 2
H20C H 1.3543 0.4396 0.9307 0.094 Uiso 0.20 1 calc PR D 2
H20D H 1.4823 0.4225 0.8136 0.094 Uiso 0.20 1 calc PR D 2
C21 C 1.2902(6) 0.44830(14) 0.7007(5) 0.0697(12) Uani 1 1 d D . .
H21A H 1.2061 0.4713 0.7067 0.084 Uiso 1 1 calc R D 1
H21B H 1.3853 0.4665 0.6943 0.084 Uiso 1 1 calc R D 1
C22 C 0.9184(5) 0.44370(12) 0.1576(5) 0.0647(11) Uani 1 1 d . . .
H22 H 1.0120 0.4456 0.1055 0.078 Uiso 1 1 calc R . .
C23 C 0.7877(8) 0.45692(14) 0.0802(7) 0.0899(17) Uani 1 1 d . . .
H23 H 0.7915 0.4686 -0.0218 0.108 Uiso 1 1 calc R . .
C24 C 0.6464(7) 0.45227(19) 0.1602(11) 0.108(2) Uani 1 1 d . . .
H24 H 0.5549 0.4583 0.1076 0.130 Uiso 1 1 calc R . .
C25 C 0.6431(6) 0.43924(19) 0.3112(10) 0.0956(19) Uani 1 1 d . . .
H25 H 0.5491 0.4359 0.3617 0.115 Uiso 1 1 calc R . .
N N 0.9166(4) 0.42777(10) 0.3087(4) 0.0493(8) Uani 1 1 d . B .
Zr Zr 1.02609(3) 0.374000(10) 0.45549(4) 0.04092(10) Uani 1 1 d . . .
H12 H 0.702(5) 0.4118(14) 0.593(4) 0.060(13) Uiso 1 1 d . . .
H13A H 0.988(5) 0.4463(12) 0.628(4) 0.052(11) Uiso 1 1 d . . .
H13B H 0.914(6) 0.4198(19) 0.758(6) 0.11(2) Uiso 1 1 d . . .

loop_
_atom_site_aniso_label
_atom_site_aniso_U_11
_atom_site_aniso_U_22
_atom_site_aniso_U_33
_atom_site_aniso_U_23
_atom_site_aniso_U_13
_atom_site_aniso_U_12
C1 0.079(3) 0.0324(15) 0.0471(19) -0.0037(13) 0.010(2) 0.0002(19)
C2 0.073(3) 0.037(2) 0.053(2) -0.0093(17) 0.009(2) -0.021(2)
C3 0.077(3) 0.052(2) 0.067(4) -0.0114(19) 0.032(2) -0.029(2)
C4 0.120(5) 0.049(2) 0.050(2) 0.0086(18) 0.020(3) -0.029(3)
C5 0.105(3) 0.0326(16) 0.057(2) 0.0035(14) 0.005(2) 0.0022(19)
C6 0.051(2) 0.052(2) 0.052(2) 0.008(2) 0.0020(17) 0.0060(16)
C7 0.042(2) 0.050(2) 0.056(3) 0.007(2) -0.003(2) -0.0023(15)
C8 0.035(3) 0.053(3) 0.081(3) 0.019(2) 0.003(2) -0.0075(17)
C9 0.036(2) 0.089(3) 0.052(2) 0.010(2) 0.0125(17) 0.0018(19)
C10 0.050(3) 0.066(2) 0.061(3) 0.000(2) 0.0109(18) 0.019(2)
C11 0.034(3) 0.043(2) 0.112(4) -0.017(2) 0.000(2) 0.0022(17)
C12 0.056(3) 0.062(3) 0.111(5) -0.029(3) 0.040(4) -0.007(2)
C13 0.068(4) 0.068(3) 0.082(4) -0.025(3) 0.024(3) -0.010(2)
C14 0.106(4) 0.053(2) 0.059(2) -0.0100(18) 0.011(2) 0.011(2)
C17 0.086(4) 0.049(2) 0.099(3) -0.017(2) -0.012(3) -0.010(2)
C18 0.084(4) 0.065(3) 0.069(3) 0.012(2) -0.003(2) 0.019(2)
C21 0.068(3) 0.054(3) 0.087(3) -0.010(2) -0.012(2) -0.007(2)
C22 0.072(3) 0.0391(19) 0.083(3) 0.0086(19) -0.014(2) 0.0023(18)
C23 0.104(4) 0.052(2) 0.114(4) -0.008(2) -0.056(4) 0.022(3)
C24 0.062(4) 0.065(3) 0.197(7) -0.051(4) -0.059(5) 0.024(3)
C25 0.044(3) 0.073(3) 0.170(6) -0.045(4) -0.013(4) 0.005(2)
N 0.034(2) 0.0395(16) 0.074(2) -0.0034(14) -0.0001(15) -0.0012(12)
Zr 0.04425(18) 0.03206(13) 0.04644(16) -0.00142(15) 0.01186(14) -0.00171(13)

loop_
_geom_bond_atom_site_label_1
_geom_bond_atom_site_label_2
_geom_bond_distance
_geom_bond_site_symmetry_2
_geom_bond_publ_flag
C1 C2 1.398(6) . ?
C1 C5 1.415(5) . ?
C1 C14 1.510(5) . ?
C1 Zr 2.547(3) . ?
C2 C3 1.408(5) . ?
C2 C17 1.516(6) . ?
C2 Zr 2.587(4) . ?
C3 C4 1.395(6) . ?
C3 Zr 2.559(4) . ?
C4 C5 1.388(6) . ?
C4 Zr 2.504(4) . ?
C5 Zr 2.508(3) . ?
C6 C7 1.413(5) . ?
C6 C10 1.418(5) . ?
C6 C18 1.501(5) . ?
C6 Zr 2.579(3) . ?
C7 C8 1.413(6) . ?
C7 C21 1.505(6) . ?
C7 Zr 2.605(4) . ?
C8 C9 1.408(6) . ?
C8 Zr 2.520(4) . ?
C9 C10 1.406(5) . ?
C9 Zr 2.464(4) . ?
C10 Zr 2.506(4) . ?
C11 C12 1.379(7) . ?
C11 N 1.393(6) . ?
C11 C25 1.424(7) . ?
C11 Zr 2.687(4) . ?
C12 C13 1.442(8) . ?
C12 Zr 2.604(5) . ?
C13 Zr 2.282(4) . ?
C14 C15B 1.521(3) . ?
C14 C15A 1.521(3) . ?
C15A C16A 1.520(3) . ?
C16A C17 1.521(3) . ?
C15B C16B 1.521(3) . ?
C16B C17 1.521(3) . ?
C18 C19B 1.521(3) . ?
C18 C19A 1.521(3) . ?
C19A C20A 1.521(3) . ?
C20A C21 1.521(3) . ?
C19B C20B 1.521(3) . ?
C20B C21 1.521(3) . ?
C22 N 1.364(5) . ?
C22 C23 1.366(6) . ?
C23 C24 1.413(9) . ?
C24 C25 1.340(9) . ?
N Zr 2.163(3) . ?
